data_4078611
loop_
_publ_author_name
'Lu, Bei-Li'
'Wei, Yin'
'Shi, Min'

_publ_section_title
;
 Rhodium(I)-Catalyzed Pauson--Khand-type [3 + 2 + 1] Cycloaddition
 Reaction of Ene-Vinylidenecyclopropanes and CO: A Highly Regio- and
 Stereoselective Synthetic Approach for the Preparation of Aza- and
 Oxa-Bicyclic Compounds
;
_journal_issue 12
_journal_name_full Organometallics
_journal_page_first 4601
_journal_paper_doi 10.1021/om3004288
_journal_volume 31
_journal_year 2012
_chemical_formula_sum 'C22 H29 N O3 S'
_chemical_formula_weight 387.52
_chemical_name_systematic
; 
 ? 
;
_space_group_IT_number 61
_symmetry_cell_setting orthorhombic
_symmetry_space_group_name_Hall '-P 2ac 2ab'
_symmetry_space_group_name_H-M 'P b c a'
_atom_sites_solution_hydrogens geom
_atom_sites_solution_primary direct
_atom_sites_solution_secondary difmap
_audit_creation_method SHELXL-97
_cell_angle_alpha 90.00
_cell_angle_beta 90.00
_cell_angle_gamma 90.00
_cell_formula_units_Z 8
_cell_length_a 9.1187(7)
_cell_length_b 20.3918(15)
_cell_length_c 23.2891(18)
_cell_measurement_reflns_used 3902
_cell_measurement_temperature 293(2)
_cell_measurement_theta_max 47.786
_cell_measurement_theta_min 4.361
_cell_volume 4330.5(6)
_computing_cell_refinement 'Bruker SMART'
_computing_data_collection 'Bruker SMART'
_computing_data_reduction 'Bruker SHELXTL'
_computing_molecular_graphics 'Bruker SHELXTL'
_computing_publication_material 'Bruker SHELXTL'
_computing_structure_refinement 'SHELXL-97 (Sheldrick, 1997)'
_computing_structure_solution 'SHELXS-97 (Sheldrick, 1990)'
_diffrn_ambient_temperature 293(2)
_diffrn_measured_fraction_theta_full 0.999
_diffrn_measured_fraction_theta_max 0.999
_diffrn_measurement_device_type 'CCD area detector'
_diffrn_measurement_method 'phi and omega scans'
_diffrn_radiation_monochromator graphite
_diffrn_radiation_source 'fine-focus sealed tube'
_diffrn_radiation_type MoK\a
_diffrn_radiation_wavelength 0.71073
_diffrn_reflns_av_R_equivalents 0.0379
_diffrn_reflns_av_sigmaI/netI 0.0302
_diffrn_reflns_limit_h_max 10
_diffrn_reflns_limit_h_min -11
_diffrn_reflns_limit_k_max 24
_diffrn_reflns_limit_k_min -23
_diffrn_reflns_limit_l_max 28
_diffrn_reflns_limit_l_min -28
_diffrn_reflns_number 21292
_diffrn_reflns_theta_full 25.50
_diffrn_reflns_theta_max 25.50
_diffrn_reflns_theta_min 1.75
_exptl_absorpt_coefficient_mu 0.170
_exptl_absorpt_correction_T_max 1.00000
_exptl_absorpt_correction_T_min 0.70168
_exptl_absorpt_correction_type empirical
_exptl_absorpt_process_details sadabs
_exptl_crystal_colour colorless
_exptl_crystal_density_diffrn 1.189
_exptl_crystal_density_method 'not measured'
_exptl_crystal_description prismatic
_exptl_crystal_F_000 1664
_exptl_crystal_size_max 0.353
_exptl_crystal_size_mid 0.268
_exptl_crystal_size_min 0.043
_refine_diff_density_max 0.267
_refine_diff_density_min -0.214
_refine_diff_density_rms 0.040
_refine_ls_extinction_method none
_refine_ls_goodness_of_fit_ref 1.074
_refine_ls_hydrogen_treatment constr
_refine_ls_matrix_type full
_refine_ls_number_parameters 250
_refine_ls_number_reflns 4016
_refine_ls_number_restraints 0
_refine_ls_restrained_S_all 1.074
_refine_ls_R_factor_all 0.0829
_refine_ls_R_factor_gt 0.0567
_refine_ls_shift/su_max 0.004
_refine_ls_shift/su_mean 0.000
_refine_ls_structure_factor_coef Fsqd
_refine_ls_weighting_details 'calc w=1/[\s^2^(Fo^2^)+(0.0574P)^2^+1.4759P] where P=(Fo^2^+2Fc^2^)/3'
_refine_ls_weighting_scheme calc
_refine_ls_wR_factor_gt 0.1290
_refine_ls_wR_factor_ref 0.1404
_reflns_number_gt 2898
_reflns_number_total 4016
_reflns_threshold_expression >2sigma(I)
_cod_data_source_file om3004288_si_002.cif
_cod_data_source_block cd211199
_cod_depositor_comments
;
The following automatic conversions were performed:

'_symmetry_cell_setting' value 'Orthorhombic' changed to
'orthorhombic' according to
/home/saulius/struct/CIF-dictionaries/cif_core.dic dictionary named
'cif_core.dic' version 2.4.1 from 2010-06-29.

Automatic conversion script
Id: cif_fix_values 1891 2012-01-12 08:04:46Z andrius 
;
_cod_original_sg_symbol_H-M Pbca
_cod_database_code 4078611

loop_
_symmetry_equiv_pos_as_xyz
'x, y, z'
'-x+1/2, -y, z+1/2'
'-x, y+1/2, -z+1/2'
'x+1/2, -y+1/2, -z'
'-x, -y, -z'
'x-1/2, y, -z-1/2'
'x, -y-1/2, z-1/2'
'-x-1/2, y-1/2, z'

loop_
_atom_site_label
_atom_site_type_symbol
_atom_site_fract_x
_atom_site_fract_y
_atom_site_fract_z
_atom_site_U_iso_or_equiv
_atom_site_adp_type
_atom_site_occupancy
_atom_site_symmetry_multiplicity
_atom_site_calc_flag
_atom_site_refinement_flags
S1 S 1.11938(8) 0.14195(3) 0.51116(3) 0.0623(2) Uani 1 1 d .
N1 N 0.9947(2) 0.09346(10) 0.48419(8) 0.0558(5) Uani 1 1 d .
O1 O 0.5297(2) 0.15752(12) 0.36296(9) 0.0924(7) Uani 1 1 d .
O2 O 1.2551(2) 0.10656(9) 0.50889(9) 0.0804(6) Uani 1 1 d .
O3 O 1.0639(2) 0.16441(10) 0.56462(7) 0.0824(6) Uani 1 1 d .
C1 C 1.0241(3) 0.06186(13) 0.42860(10) 0.0597(7) Uani 1 1 d .
H1A H 1.0973 0.0276 0.4326 0.072 Uiso 1 1 calc R
H1B H 1.0584 0.0937 0.4007 0.072 Uiso 1 1 calc R
C2 C 0.8414(3) 0.11583(13) 0.48332(10) 0.0565(6) Uani 1 1 d .
H2A H 0.8310 0.1560 0.4614 0.068 Uiso 1 1 calc R
H2B H 0.8046 0.1229 0.5219 0.068 Uiso 1 1 calc R
C3 C 0.7632(3) 0.05935(12) 0.45436(10) 0.0548(6) Uani 1 1 d .
H3 H 0.7465 0.0252 0.4832 0.066 Uiso 1 1 calc R
C4 C 0.8750(3) 0.03274(12) 0.41025(10) 0.0541(6) Uani 1 1 d .
H4 H 0.8792 -0.0152 0.4131 0.065 Uiso 1 1 calc R
C5 C 0.8366(3) 0.05198(12) 0.34911(10) 0.0528(6) Uani 1 1 d .
C6 C 0.7714(3) 0.11837(12) 0.34495(9) 0.0521(6) Uani 1 1 d .
C7 C 0.6311(3) 0.12273(13) 0.37735(10) 0.0585(6) Uani 1 1 d .
C8 C 0.6154(3) 0.07775(13) 0.42860(10) 0.0588(6) Uani 1 1 d .
H8 H 0.5600 0.1015 0.4581 0.071 Uiso 1 1 calc R
C9 C 0.5255(3) 0.01719(15) 0.41158(13) 0.0799(9) Uani 1 1 d .
H9A H 0.4317 0.0308 0.3971 0.120 Uiso 1 1 calc R
H9B H 0.5116 -0.0103 0.4446 0.120 Uiso 1 1 calc R
H9C H 0.5768 -0.0069 0.3824 0.120 Uiso 1 1 calc R
C10 C 0.8520(3) 0.01175(14) 0.30445(11) 0.0689(8) Uani 1 1 d .
C11 C 0.9141(4) -0.05663(16) 0.30937(15) 0.1053(12) Uani 1 1 d .
H11A H 0.9663 -0.0608 0.3450 0.158 Uiso 1 1 calc R
H11B H 0.9799 -0.0646 0.2780 0.158 Uiso 1 1 calc R
H11C H 0.8356 -0.0880 0.3083 0.158 Uiso 1 1 calc R
C12 C 0.8081(4) 0.03132(17) 0.24423(12) 0.0937(10) Uani 1 1 d .
H12A H 0.7575 0.0726 0.2454 0.141 Uiso 1 1 calc R
H12B H 0.7447 -0.0016 0.2283 0.141 Uiso 1 1 calc R
H12C H 0.8943 0.0354 0.2208 0.141 Uiso 1 1 calc R
C13 C 0.8320(3) 0.17047(14) 0.31930(10) 0.0630(7) Uani 1 1 d .
C14 C 0.9768(3) 0.16621(17) 0.28895(12) 0.0878(10) Uani 1 1 d .
H14A H 1.0193 0.1238 0.2954 0.132 Uiso 1 1 calc R
H14B H 1.0414 0.1995 0.3035 0.132 Uiso 1 1 calc R
H14C H 0.9623 0.1727 0.2485 0.132 Uiso 1 1 calc R
C15 C 0.7661(4) 0.23831(15) 0.31861(14) 0.0914(10) Uani 1 1 d .
H15A H 0.7269 0.2473 0.2812 0.137 Uiso 1 1 calc R
H15B H 0.8405 0.2700 0.3276 0.137 Uiso 1 1 calc R
H15C H 0.6890 0.2408 0.3466 0.137 Uiso 1 1 calc R
C16 C 1.1348(3) 0.20912(12) 0.46410(10) 0.0543(6) Uani 1 1 d .
C17 C 1.0370(3) 0.26101(13) 0.46824(11) 0.0613(7) Uani 1 1 d .
H17 H 0.9668 0.2618 0.4972 0.074 Uiso 1 1 calc R
C18 C 1.0454(3) 0.31097(13) 0.42909(12) 0.0670(7) Uani 1 1 d .
H18 H 0.9787 0.3454 0.4313 0.080 Uiso 1 1 calc R
C19 C 1.1503(3) 0.31153(13) 0.38639(12) 0.0667(7) Uani 1 1 d .
C20 C 1.2473(3) 0.25943(14) 0.38353(12) 0.0657(7) Uani 1 1 d .
H20 H 1.3191 0.2590 0.3552 0.079 Uiso 1 1 calc R
C21 C 1.2396(3) 0.20840(13) 0.42174(11) 0.0602(7) Uani 1 1 d .
H21 H 1.3050 0.1735 0.4190 0.072 Uiso 1 1 calc R
C22 C 1.1602(5) 0.36677(17) 0.34412(17) 0.1110(13) Uani 1 1 d .
H22A H 1.2075 0.4036 0.3618 0.167 Uiso 1 1 calc R
H22B H 1.0634 0.3791 0.3321 0.167 Uiso 1 1 calc R
H22C H 1.2161 0.3529 0.3113 0.167 Uiso 1 1 calc R

loop_
_atom_site_aniso_label
_atom_site_aniso_U_11
_atom_site_aniso_U_22
_atom_site_aniso_U_33
_atom_site_aniso_U_23
_atom_site_aniso_U_13
_atom_site_aniso_U_12
S1 0.0579(4) 0.0689(4) 0.0600(4) 0.0034(3) -0.0160(3) -0.0055(3)
N1 0.0520(12) 0.0627(13) 0.0528(11) -0.0010(10) -0.0067(9) 0.0002(10)
O1 0.0732(14) 0.1191(17) 0.0848(14) 0.0175(12) 0.0135(11) 0.0431(13)
O2 0.0602(12) 0.0782(13) 0.1029(15) 0.0132(11) -0.0300(11) 0.0023(10)
O3 0.0950(15) 0.0995(15) 0.0527(10) -0.0063(10) -0.0131(10) -0.0185(12)
C1 0.0509(15) 0.0670(16) 0.0612(15) -0.0060(12) -0.0041(12) 0.0097(13)
C2 0.0493(15) 0.0711(16) 0.0489(13) -0.0088(12) 0.0002(11) -0.0013(13)
C3 0.0532(15) 0.0633(15) 0.0478(13) 0.0033(11) -0.0004(11) -0.0053(12)
C4 0.0562(15) 0.0497(13) 0.0564(14) -0.0011(11) -0.0042(12) 0.0026(12)
C5 0.0459(14) 0.0643(16) 0.0483(13) -0.0074(11) -0.0008(11) 0.0076(12)
C6 0.0520(15) 0.0650(16) 0.0392(11) -0.0032(11) -0.0023(10) 0.0036(13)
C7 0.0498(15) 0.0716(17) 0.0542(14) -0.0080(12) 0.0000(12) 0.0099(14)
C8 0.0478(15) 0.0786(17) 0.0499(13) -0.0068(12) 0.0008(11) -0.0019(13)
C9 0.0615(18) 0.099(2) 0.0794(19) -0.0004(17) -0.0065(15) -0.0238(17)
C10 0.0644(18) 0.0819(19) 0.0605(16) -0.0190(14) -0.0014(13) 0.0124(15)
C11 0.130(3) 0.090(2) 0.096(2) -0.0346(19) -0.010(2) 0.034(2)
C12 0.105(3) 0.119(3) 0.0573(17) -0.0266(17) -0.0057(17) 0.015(2)
C13 0.0674(18) 0.0741(18) 0.0475(13) 0.0024(13) -0.0058(12) -0.0006(15)
C14 0.079(2) 0.117(3) 0.0677(18) 0.0086(17) 0.0104(16) -0.0214(19)
C15 0.107(3) 0.070(2) 0.097(2) 0.0096(17) -0.017(2) -0.0060(19)
C16 0.0431(14) 0.0575(15) 0.0622(15) -0.0056(12) -0.0056(11) -0.0020(12)
C17 0.0514(15) 0.0596(16) 0.0728(16) -0.0131(13) 0.0075(13) 0.0002(13)
C18 0.0620(18) 0.0498(15) 0.089(2) -0.0052(14) 0.0008(15) 0.0084(13)
C19 0.0692(19) 0.0554(16) 0.0757(18) 0.0000(13) 0.0007(15) -0.0035(14)
C20 0.0577(16) 0.0695(18) 0.0699(16) -0.0026(14) 0.0103(13) -0.0031(14)
C21 0.0443(14) 0.0631(16) 0.0731(17) -0.0047(13) -0.0006(13) 0.0063(12)
C22 0.132(3) 0.082(2) 0.119(3) 0.028(2) 0.022(2) 0.008(2)

loop_
_atom_type_symbol
_atom_type_description
_atom_type_scat_dispersion_real
_atom_type_scat_dispersion_imag
_atom_type_scat_source
C C 0.0033 0.0016 'International Tables Vol C Tables 4.2.6.8 and 6.1.1.4'
H H 0.0000 0.0000 'International Tables Vol C Tables 4.2.6.8 and 6.1.1.4'
N N 0.0061 0.0033 'International Tables Vol C Tables 4.2.6.8 and 6.1.1.4'
O O 0.0106 0.0060 'International Tables Vol C Tables 4.2.6.8 and 6.1.1.4'
S S 0.1246 0.1234 'International Tables Vol C Tables 4.2.6.8 and 6.1.1.4'

loop_
_geom_angle_atom_site_label_1
_geom_angle_atom_site_label_2
_geom_angle_atom_site_label_3
_geom_angle
O3 S1 O2 120.17(13)
O3 S1 N1 106.52(12)
O2 S1 N1 106.40(11)
O3 S1 C16 108.88(12)
O2 S1 C16 107.43(12)
N1 S1 C16 106.72(11)
C2 N1 C1 107.27(18)
C2 N1 S1 118.65(16)
C1 N1 S1 118.50(16)
N1 C1 C4 104.57(19)
N1 C1 H1A 110.8
C4 C1 H1A 110.8
N1 C1 H1B 110.8
C4 C1 H1B 110.8
H1A C1 H1B 108.9
N1 C2 C3 102.60(19)
N1 C2 H2A 111.2
C3 C2 H2A 111.2
N1 C2 H2B 111.2
C3 C2 H2B 111.2
H2A C2 H2B 109.2
C2 C3 C8 113.9(2)
C2 C3 C4 104.63(19)
C8 C3 C4 114.11(19)
C2 C3 H3 108.0
C8 C3 H3 108.0
C4 C3 H3 108.0
C5 C4 C1 111.3(2)
C5 C4 C3 112.37(19)
C1 C4 C3 105.18(18)
C5 C4 H4 109.3
C1 C4 H4 109.3
C3 C4 H4 109.3
C10 C5 C6 123.7(2)
C10 C5 C4 123.3(2)
C6 C5 C4 112.94(19)
C13 C6 C5 126.1(2)
C13 C6 C7 122.3(2)
C5 C6 C7 111.5(2)
O1 C7 C6 123.4(2)
O1 C7 C8 120.0(2)
C6 C7 C8 116.5(2)
C7 C8 C3 112.1(2)
C7 C8 C9 109.6(2)
C3 C8 C9 112.1(2)
C7 C8 H8 107.6
C3 C8 H8 107.6
C9 C8 H8 107.6
C8 C9 H9A 109.5
C8 C9 H9B 109.5
H9A C9 H9B 109.5
C8 C9 H9C 109.5
H9A C9 H9C 109.5
H9B C9 H9C 109.5
C5 C10 C11 123.3(3)
C5 C10 C12 122.2(3)
C11 C10 C12 114.4(2)
C10 C11 H11A 109.5
C10 C11 H11B 109.5
H11A C11 H11B 109.5
C10 C11 H11C 109.5
H11A C11 H11C 109.5
H11B C11 H11C 109.5
C10 C12 H12A 109.5
C10 C12 H12B 109.5
H12A C12 H12B 109.5
C10 C12 H12C 109.5
H12A C12 H12C 109.5
H12B C12 H12C 109.5
C6 C13 C14 121.9(3)
C6 C13 C15 124.7(3)
C14 C13 C15 113.5(3)
C13 C14 H14A 109.5
C13 C14 H14B 109.5
H14A C14 H14B 109.5
C13 C14 H14C 109.5
H14A C14 H14C 109.5
H14B C14 H14C 109.5
C13 C15 H15A 109.5
C13 C15 H15B 109.5
H15A C15 H15B 109.5
C13 C15 H15C 109.5
H15A C15 H15C 109.5
H15B C15 H15C 109.5
C21 C16 C17 120.4(2)
C21 C16 S1 119.6(2)
C17 C16 S1 119.9(2)
C18 C17 C16 119.0(2)
C18 C17 H17 120.5
C16 C17 H17 120.5
C17 C18 C19 121.6(3)
C17 C18 H18 119.2
C19 C18 H18 119.2
C18 C19 C20 118.1(3)
C18 C19 C22 121.4(3)
C20 C19 C22 120.4(3)
C21 C20 C19 121.2(3)
C21 C20 H20 119.4
C19 C20 H20 119.4
C20 C21 C16 119.6(2)
C20 C21 H21 120.2
C16 C21 H21 120.2
C19 C22 H22A 109.5
C19 C22 H22B 109.5
H22A C22 H22B 109.5
C19 C22 H22C 109.5
H22A C22 H22C 109.5
H22B C22 H22C 109.5

loop_
_geom_bond_atom_site_label_1
_geom_bond_atom_site_label_2
_geom_bond_distance
S1 O3 1.420(2)
S1 O2 1.434(2)
S1 N1 1.632(2)
S1 C16 1.760(3)
N1 C2 1.471(3)
N1 C1 1.471(3)
O1 C7 1.213(3)
C1 C4 1.544(3)
C1 H1A 0.9700
C1 H1B 0.9700
C2 C3 1.513(3)
C2 H2A 0.9700
C2 H2B 0.9700
C3 C8 1.522(3)
C3 C4 1.546(3)
C3 H3 0.9800
C4 C5 1.518(3)
C4 H4 0.9800
C5 C10 1.332(3)
C5 C6 1.482(3)
C6 C13 1.338(4)
C6 C7 1.488(3)
C7 C8 1.512(4)
C8 C9 1.535(4)
C8 H8 0.9800
C9 H9A 0.9600
C9 H9B 0.9600
C9 H9C 0.9600
C10 C11 1.509(4)
C10 C12 1.512(4)
C11 H11A 0.9600
C11 H11B 0.9600
C11 H11C 0.9600
C12 H12A 0.9600
C12 H12B 0.9600
C12 H12C 0.9600
C13 C14 1.500(4)
C13 C15 1.508(4)
C14 H14A 0.9600
C14 H14B 0.9600
C14 H14C 0.9600
C15 H15A 0.9600
C15 H15B 0.9600
C15 H15C 0.9600
C16 C21 1.374(3)
C16 C17 1.387(3)
C17 C18 1.369(4)
C17 H17 0.9300
C18 C19 1.380(4)
C18 H18 0.9300
C19 C20 1.384(4)
C19 C22 1.499(4)
C20 C21 1.371(4)
C20 H20 0.9300
C21 H21 0.9300
C22 H22A 0.9600
C22 H22B 0.9600
C22 H22C 0.9600

loop_
_geom_hbond_atom_site_label_D
_geom_hbond_atom_site_label_H
_geom_hbond_atom_site_label_A
_geom_hbond_distance_DH
_geom_hbond_distance_HA
_geom_hbond_distance_DA
_geom_hbond_angle_DHA
_geom_hbond_site_symmetry_A
C21 H21 O1 0.93 2.45 3.154(3) 132.4 1_655

loop_
_geom_torsion_atom_site_label_1
_geom_torsion_atom_site_label_2
_geom_torsion_atom_site_label_3
_geom_torsion_atom_site_label_4
_geom_torsion
O3 S1 N1 C2 48.0(2)
O2 S1 N1 C2 177.30(18)
C16 S1 N1 C2 -68.2(2)
O3 S1 N1 C1 -179.05(18)
O2 S1 N1 C1 -49.7(2)
C16 S1 N1 C1 64.7(2)
C2 N1 C1 C4 -30.5(3)
S1 N1 C1 C4 -168.24(16)
C1 N1 C2 C3 40.9(2)
S1 N1 C2 C3 178.56(15)
N1 C2 C3 C8 -159.40(19)
N1 C2 C3 C4 -34.1(2)
N1 C1 C4 C5 130.0(2)
N1 C1 C4 C3 8.0(2)
C2 C3 C4 C5 -105.2(2)
C8 C3 C4 C5 20.0(3)
C2 C3 C4 C1 16.1(2)
C8 C3 C4 C1 141.2(2)
C1 C4 C5 C10 101.9(3)
C3 C4 C5 C10 -140.4(3)
C1 C4 C5 C6 -81.8(3)
C3 C4 C5 C6 35.8(3)
C10 C5 C6 C13 -70.0(4)
C4 C5 C6 C13 113.7(3)
C10 C5 C6 C7 114.5(3)
C4 C5 C6 C7 -61.8(3)
C13 C6 C7 O1 36.6(4)
C5 C6 C7 O1 -147.7(3)
C13 C6 C7 C8 -147.1(2)
C5 C6 C7 C8 28.7(3)
O1 C7 C8 C3 -157.3(2)
C6 C7 C8 C3 26.2(3)
O1 C7 C8 C9 77.6(3)
C6 C7 C8 C9 -98.9(3)
C2 C3 C8 C7 68.7(3)
C4 C3 C8 C7 -51.3(3)
C2 C3 C8 C9 -167.5(2)
C4 C3 C8 C9 72.4(3)
C6 C5 C10 C11 -178.0(3)
C4 C5 C10 C11 -2.1(4)
C6 C5 C10 C12 2.0(4)
C4 C5 C10 C12 177.9(3)
C5 C6 C13 C14 2.2(4)
C7 C6 C13 C14 177.3(2)
C5 C6 C13 C15 -176.6(2)
C7 C6 C13 C15 -1.5(4)
O3 S1 C16 C21 151.3(2)
O2 S1 C16 C21 19.7(2)
N1 S1 C16 C21 -94.1(2)
O3 S1 C16 C17 -31.7(2)
O2 S1 C16 C17 -163.3(2)
N1 S1 C16 C17 82.9(2)
C21 C16 C17 C18 0.8(4)
S1 C16 C17 C18 -176.2(2)
C16 C17 C18 C19 -1.2(4)
C17 C18 C19 C20 0.7(4)
C17 C18 C19 C22 -179.2(3)
C18 C19 C20 C21 0.3(4)
C22 C19 C20 C21 -179.8(3)
C19 C20 C21 C16 -0.7(4)
C17 C16 C21 C20 0.2(4)
S1 C16 C21 C20 177.1(2)
